data_1520068
loop_
_publ_author_name
'Zhu, Xiaxia'
'Du, Haifeng'

_publ_section_title
;
 A Highly Stereoselective Metal-Free Hydrogenation of Diimines for the
 Synthesis of Cis-Vicinal Diamines.
;
_journal_issue 12
_journal_name_full 'Organic letters'
_journal_page_first 3106
_journal_page_last 3109
_journal_paper_doi 10.1021/acs.orglett.5b01380
_journal_volume 17
_journal_year 2015
_chemical_formula_moiety 'C26 H22 Br2 N2, 2(C3 H7 N O)'
_chemical_formula_sum 'C32 H36 Br2 N4 O2'
_chemical_formula_weight 668.47
_chemical_name_systematic
;
 ?
;
_space_group_crystal_system monoclinic
_space_group_IT_number 14
_space_group_name_Hall '-P 2ybc'
_space_group_name_H-M_alt 'P 1 21/c 1'
_symmetry_space_group_name_Hall '-P 2ybc'
_symmetry_space_group_name_H-M 'P 1 21/c 1'
_atom_sites_solution_hydrogens mixed
_audit_creation_date 2014-11-24
_audit_creation_method
;
Olex2 1.2
(compiled 2013.12.10 svn.r2850 for OlexSys, GUI svn.r4736)
;
_cell_angle_alpha 90
_cell_angle_beta 101.279(2)
_cell_angle_gamma 90
_cell_formula_units_Z 2
_cell_length_a 10.037(2)
_cell_length_b 8.2451(18)
_cell_length_c 18.991(5)
_cell_measurement_reflns_used 4436
_cell_measurement_temperature 173.1500
_cell_measurement_theta_max 27.4832
_cell_measurement_theta_min 2.0689
_cell_volume 1541.3(6)
_computing_cell_refinement 'CrystalClear (Rigaku Inc., 2007)'
_computing_data_collection 'CrystalClear (Rigaku Inc., 2007)'
_computing_data_reduction 'CrystalClear (Rigaku Inc., 2007)'
_computing_molecular_graphics 'Olex2 (Dolomanov et al., 2009)'
_computing_publication_material 'Olex2 (Dolomanov et al., 2009)'
_computing_structure_refinement 'SHELXL (Sheldrick, 2013)'
_computing_structure_solution
;
'SHELXS (Sheldrick, 2013)'
;
_diffrn_ambient_temperature 173.1500
_diffrn_detector_area_resol_mean 28.5714
_diffrn_measured_fraction_theta_full 0.988
_diffrn_measured_fraction_theta_max 0.986
_diffrn_measurement_device
;
Saturn724+ (2x2 bin mode)
;
_diffrn_measurement_device_details
;
AFC10: Fixed Chi 2 circle
;
_diffrn_measurement_device_type 'Saturn724+ CCD'
_diffrn_measurement_method '\w scans at fixed \c = 45\%'
_diffrn_orient_matrix_type d*Trek
_diffrn_orient_matrix_UB_11 -0.0981
_diffrn_orient_matrix_UB_12 -0.0196
_diffrn_orient_matrix_UB_13 0.0175
_diffrn_orient_matrix_UB_21 0.0203
_diffrn_orient_matrix_UB_22 0.0050
_diffrn_orient_matrix_UB_23 0.1195
_diffrn_orient_matrix_UB_31 -0.0205
_diffrn_orient_matrix_UB_32 0.0496
_diffrn_orient_matrix_UB_33 0.0014
_diffrn_radiation_detector CCD
_diffrn_radiation_monochromator 'Graphite Monochromator'
_diffrn_radiation_type MoK\a
_diffrn_radiation_wavelength 0.71073
_diffrn_reflns_av_R_equivalents 0.0322
_diffrn_reflns_av_unetI/netI 0.0275
_diffrn_reflns_laue_measured_fraction_full 0.988
_diffrn_reflns_laue_measured_fraction_max 0.986
_diffrn_reflns_limit_h_max 12
_diffrn_reflns_limit_h_min -13
_diffrn_reflns_limit_k_max 10
_diffrn_reflns_limit_k_min -10
_diffrn_reflns_limit_l_max 24
_diffrn_reflns_limit_l_min -24
_diffrn_reflns_number 10413
_diffrn_reflns_point_group_measured_fraction_full 0.988
_diffrn_reflns_point_group_measured_fraction_max 0.986
_diffrn_reflns_theta_full 26.000
_diffrn_reflns_theta_max 27.477
_diffrn_reflns_theta_min 2.702
_diffrn_source 'Sealed Tube'
_diffrn_source_current 30.0000
_diffrn_source_power 1.5000
_diffrn_source_voltage 50.0000
_exptl_absorpt_coefficient_mu 2.664
_exptl_absorpt_correction_T_max 1.0000
_exptl_absorpt_correction_T_min 0.7017
_exptl_absorpt_correction_type multi-scan
_exptl_absorpt_process_details 'CrystalClear (Rigaku Inc., 2007)'
_exptl_crystal_colour Colorless
_exptl_crystal_density_diffrn 1.440
_exptl_crystal_description block
_exptl_crystal_F_000 684
_exptl_crystal_size_max 0.48
_exptl_crystal_size_mid 0.41
_exptl_crystal_size_min 0.22
_refine_diff_density_max 0.787
_refine_diff_density_min -0.412
_refine_diff_density_rms 0.071
_refine_ls_extinction_method none
_refine_ls_goodness_of_fit_ref 1.145
_refine_ls_hydrogen_treatment mixed
_refine_ls_matrix_type full
_refine_ls_number_parameters 187
_refine_ls_number_reflns 3483
_refine_ls_number_restraints 0
_refine_ls_restrained_S_all 1.145
_refine_ls_R_factor_all 0.0448
_refine_ls_R_factor_gt 0.0403
_refine_ls_shift/su_max 0.001
_refine_ls_shift/su_mean 0.000
_refine_ls_structure_factor_coef Fsqd
_refine_ls_weighting_details 'w=1/[\s^2^(Fo^2^)+(0.0356P)^2^+1.7513P] where P=(Fo^2^+2Fc^2^)/3'
_refine_ls_weighting_scheme calc
_refine_ls_wR_factor_gt 0.0940
_refine_ls_wR_factor_ref 0.0966
_reflns_Friedel_coverage 0.000
_reflns_number_gt 3218
_reflns_number_total 3483
_reflns_threshold_expression 'I > 2\s(I)'
_cod_data_source_file ol5b01380_si_002.cif
_cod_data_source_block sa3728
_cod_depositor_comments 'Adding full bibliography for 1520068.cif.'
_cod_database_code 1520068
_shelxl_version_number 2013-4
_shelx_space_group_comment
;
The symmetry employed for this shelxl refinement is uniquely defined
by the following loop, which should always be used as a source of
symmetry information in preference to the above space-group names.
They are only intended as comments.
;
_diffrn_number_total 3735
_olex2_refinement_description
;
1. Fixed Uiso
 At 1.2 times of:
  All C(H) groups
 At 1.5 times of:
  All C(H,H,H) groups
2.a Ternary CH refined with riding coordinates:
 C7(H7)
2.b Aromatic/amide H refined with riding coordinates:
 C2(H2), C3(H3), C4(H4), C5(H5), C6(H6), C9(H9), C10(H10), C12(H12), C13(H13),
 C16(H16)
2.c Idealised Me refined as rotating group:
 C14(H14A,H14B,H14C), C15(H15A,H15B,H15C)
;

loop_
_space_group_symop_operation_xyz
'x, y, z'
'-x, y+1/2, -z+1/2'
'-x, -y, -z'
'x, -y-1/2, z-1/2'

loop_
_atom_site_label
_atom_site_type_symbol
_atom_site_fract_x
_atom_site_fract_y
_atom_site_fract_z
_atom_site_U_iso_or_equiv
_atom_site_adp_type
_atom_site_occupancy
_atom_site_site_symmetry_order
_atom_site_calc_flag
_atom_site_refinement_flags_posn
Br1 Br 1.16406(3) -0.20187(4) 0.76422(2) 0.03671(11) Uani 1 1 d .
N1 N 0.68523(19) 0.0003(3) 0.53271(10) 0.0223(4) Uani 1 1 d .
C1 C 0.5026(2) 0.1002(3) 0.59294(12) 0.0223(5) Uani 1 1 d .
C2 C 0.5338(3) 0.2648(3) 0.59176(13) 0.0280(5) Uani 1 1 d .
H2 H 0.5813 0.3041 0.5579 0.034 Uiso 1 1 calc R
C3 C 0.4941(3) 0.3711(4) 0.64098(15) 0.0340(6) Uani 1 1 d .
H3 H 0.5145 0.4809 0.6395 0.041 Uiso 1 1 calc R
C4 C 0.4245(3) 0.3133(4) 0.69205(14) 0.0349(6) Uani 1 1 d .
H4 H 0.3979 0.3842 0.7248 0.042 Uiso 1 1 calc R
C5 C 0.3949(3) 0.1502(4) 0.69399(13) 0.0329(6) Uani 1 1 d .
H5 H 0.3492 0.1111 0.7286 0.040 Uiso 1 1 calc R
C6 C 0.4329(2) 0.0437(3) 0.64459(12) 0.0265(5) Uani 1 1 d .
H6 H 0.4116 -0.0659 0.6461 0.032 Uiso 1 1 calc R
C7 C 0.5432(2) -0.0149(3) 0.53803(11) 0.0209(5) Uani 1 1 d .
H7 H 0.5273 -0.1263 0.5523 0.025 Uiso 1 1 calc R
C8 C 0.7898(2) -0.0441(3) 0.58773(11) 0.0194(4) Uani 1 1 d .
C9 C 0.7728(2) -0.1471(3) 0.64387(13) 0.0258(5) Uani 1 1 d .
H9 H 0.6864 -0.1837 0.6467 0.031 Uiso 1 1 calc R
C10 C 0.8841(3) -0.1955(3) 0.69566(13) 0.0284(5) Uani 1 1 d .
H10 H 0.8719 -0.2653 0.7323 0.034 Uiso 1 1 calc R
C11 C 1.0122(2) -0.1397(3) 0.69241(13) 0.0258(5) Uani 1 1 d .
C12 C 1.0319(2) -0.0386(3) 0.63709(13) 0.0265(5) Uani 1 1 d .
H12 H 1.1187 -0.0024 0.6348 0.032 Uiso 1 1 calc R
C13 C 0.9218(2) 0.0081(3) 0.58541(12) 0.0241(5) Uani 1 1 d .
H13 H 0.9355 0.0757 0.5483 0.029 Uiso 1 1 calc R
O1 O 0.7183(3) 0.3073(3) 0.45980(15) 0.0577(7) Uani 1 1 d .
N2 N 0.8443(3) 0.5205(3) 0.43450(14) 0.0396(6) Uani 1 1 d .
C14 C 0.9276(4) 0.5840(5) 0.3848(2) 0.0578(9) Uani 1 1 d .
H14A H 0.8846 0.6782 0.3607 0.087 Uiso 1 1 calc GR
H14B H 0.9364 0.5023 0.3499 0.087 Uiso 1 1 calc GR
H14C H 1.0160 0.6126 0.4113 0.087 Uiso 1 1 calc GR
C15 C 0.8161(4) 0.6273(5) 0.4882(2) 0.0608(10) Uani 1 1 d .
H15A H 0.8994 0.6739 0.5136 0.091 Uiso 1 1 calc GR
H15B H 0.7732 0.5683 0.5212 0.091 Uiso 1 1 calc GR
H15C H 0.7567 0.7120 0.4662 0.091 Uiso 1 1 calc GR
C16 C 0.7897(3) 0.3756(3) 0.42415(15) 0.0344(6) Uani 1 1 d .
H16 H 0.8077 0.3183 0.3849 0.041 Uiso 1 1 calc R
H1 H 0.705(3) 0.088(4) 0.5103(16) 0.031(8) Uiso 1 1 d .

loop_
_atom_site_aniso_label
_atom_site_aniso_U_11
_atom_site_aniso_U_22
_atom_site_aniso_U_33
_atom_site_aniso_U_23
_atom_site_aniso_U_13
_atom_site_aniso_U_12
Br1 0.02615(15) 0.0491(2) 0.03054(15) 0.00643(11) -0.00503(10) 0.00557(12)
N1 0.0171(9) 0.0298(11) 0.0199(9) 0.0026(8) 0.0032(7) 0.0003(8)
C1 0.0164(10) 0.0307(13) 0.0185(10) -0.0010(9) 0.0003(8) 0.0030(10)
C2 0.0254(12) 0.0328(14) 0.0253(11) -0.0015(10) 0.0041(9) -0.0006(11)
C3 0.0311(14) 0.0340(15) 0.0347(13) -0.0101(12) 0.0006(11) 0.0013(12)
C4 0.0278(13) 0.0491(17) 0.0267(12) -0.0142(12) 0.0023(10) 0.0055(12)
C5 0.0261(12) 0.0526(17) 0.0209(11) -0.0022(11) 0.0064(9) 0.0017(12)
C6 0.0214(11) 0.0351(14) 0.0223(11) 0.0007(10) 0.0028(9) 0.0024(10)
C7 0.0173(10) 0.0261(12) 0.0189(10) 0.0006(9) 0.0026(8) 0.0018(9)
C8 0.0189(10) 0.0211(11) 0.0181(10) -0.0043(8) 0.0031(8) 0.0017(9)
C9 0.0199(11) 0.0333(13) 0.0242(11) 0.0025(10) 0.0045(9) -0.0005(10)
C10 0.0269(12) 0.0345(14) 0.0234(11) 0.0054(10) 0.0038(9) 0.0013(11)
C11 0.0214(11) 0.0289(13) 0.0245(11) -0.0007(10) -0.0022(9) 0.0046(10)
C12 0.0185(11) 0.0285(13) 0.0320(12) 0.0004(10) 0.0034(9) -0.0028(10)
C13 0.0229(12) 0.0251(12) 0.0244(11) 0.0007(9) 0.0051(9) -0.0014(10)
O1 0.0617(16) 0.0501(15) 0.0689(16) 0.0243(12) 0.0311(13) -0.0021(12)
N2 0.0415(14) 0.0267(12) 0.0481(14) 0.0002(10) 0.0027(11) 0.0035(11)
C14 0.059(2) 0.050(2) 0.066(2) 0.0182(18) 0.0145(18) -0.0133(18)
C15 0.052(2) 0.059(2) 0.065(2) -0.0260(19) -0.0047(17) 0.0119(19)
C16 0.0455(16) 0.0260(14) 0.0350(13) 0.0020(11) 0.0160(12) 0.0012(12)

loop_
_atom_type_symbol
_atom_type_description
_atom_type_scat_dispersion_real
_atom_type_scat_dispersion_imag
_atom_type_scat_source
C C 0.0033 0.0016 'International Tables Vol C Tables 4.2.6.8 and 6.1.1.4'
H H 0.0000 0.0000 'International Tables Vol C Tables 4.2.6.8 and 6.1.1.4'
Br Br -0.2901 2.4595 'International Tables Vol C Tables 4.2.6.8 and 6.1.1.4'
N N 0.0061 0.0033 'International Tables Vol C Tables 4.2.6.8 and 6.1.1.4'
O O 0.0106 0.0060 'International Tables Vol C Tables 4.2.6.8 and 6.1.1.4'

loop_
_geom_angle_atom_site_label_1
_geom_angle_atom_site_label_2
_geom_angle_atom_site_label_3
_geom_angle
_geom_angle_site_symmetry_3
C8 N1 C7 122.43(19) .
C2 C1 C7 120.3(2) .
C6 C1 C2 118.9(2) .
C6 C1 C7 120.8(2) .
C1 C2 C3 120.4(2) .
C4 C3 C2 120.2(3) .
C5 C4 C3 119.6(2) .
C4 C5 C6 120.6(2) .
C1 C6 C5 120.3(3) .
N1 C7 C1 113.03(19) .
N1 C7 C7 107.4(2) 3_656
C1 C7 C7 111.3(2) 3_656
N1 C8 C9 123.4(2) .
N1 C8 C13 118.6(2) .
C9 C8 C13 117.8(2) .
C10 C9 C8 120.7(2) .
C11 C10 C9 119.9(2) .
C10 C11 Br1 120.03(19) .
C10 C11 C12 120.5(2) .
C12 C11 Br1 119.47(19) .
C13 C12 C11 119.6(2) .
C12 C13 C8 121.4(2) .
C15 N2 C14 117.3(3) .
C16 N2 C14 120.0(3) .
C16 N2 C15 122.5(3) .
O1 C16 N2 127.8(3) .

loop_
_geom_bond_atom_site_label_1
_geom_bond_atom_site_label_2
_geom_bond_distance
_geom_bond_site_symmetry_2
Br1 C11 1.906(2) .
N1 C7 1.454(3) .
N1 C8 1.378(3) .
C1 C2 1.394(4) .
C1 C6 1.392(3) .
C1 C7 1.523(3) .
C2 C3 1.394(4) .
C3 C4 1.386(4) .
C4 C5 1.379(4) .
C5 C6 1.392(4) .
C7 C7 1.552(4) 3_656
C8 C9 1.399(3) .
C8 C13 1.402(3) .
C9 C10 1.394(3) .
C10 C11 1.379(4) .
C11 C12 1.385(4) .
C12 C13 1.382(3) .
O1 C16 1.216(3) .
N2 C14 1.474(4) .
N2 C15 1.416(4) .
N2 C16 1.314(4) .

loop_
_geom_hbond_atom_site_label_D
_geom_hbond_atom_site_label_H
_geom_hbond_atom_site_label_A
_geom_hbond_distance_DH
_geom_hbond_distance_HA
_geom_hbond_distance_DA
_geom_hbond_angle_DHA
N1 H1 O1 0.88(3) 2.06(3) 2.935(3) 170(3)

loop_
_geom_torsion_atom_site_label_1
_geom_torsion_atom_site_label_2
_geom_torsion_atom_site_label_3
_geom_torsion_atom_site_label_4
_geom_torsion
_geom_torsion_site_symmetry_4
Br1 C11 C12 C13 -179.28(19) .
N1 C8 C9 C10 176.1(2) .
N1 C8 C13 C12 -176.9(2) .
C1 C2 C3 C4 0.7(4) .
C2 C1 C6 C5 0.1(3) .
C2 C1 C7 N1 50.2(3) .
C2 C1 C7 C7 -70.7(3) 3_656
C2 C3 C4 C5 0.1(4) .
C3 C4 C5 C6 -0.8(4) .
C4 C5 C6 C1 0.6(4) .
C6 C1 C2 C3 -0.8(4) .
C6 C1 C7 N1 -130.4(2) .
C6 C1 C7 C7 108.7(3) 3_656
C7 N1 C8 C9 18.6(4) .
C7 N1 C8 C13 -165.4(2) .
C7 C1 C2 C3 178.6(2) .
C7 C1 C6 C5 -179.2(2) .
C8 N1 C7 C1 67.5(3) .
C8 N1 C7 C7 -169.4(2) 3_656
C8 C9 C10 C11 1.0(4) .
C9 C8 C13 C12 -0.7(4) .
C9 C10 C11 Br1 178.7(2) .
C9 C10 C11 C12 -1.5(4) .
C10 C11 C12 C13 0.9(4) .
C11 C12 C13 C8 0.3(4) .
C13 C8 C9 C10 0.1(4) .
C14 N2 C16 O1 -179.5(3) .
C15 N2 C16 O1 -5.7(5) .
